data_1507002
loop_
_publ_author_name
'Schenkel, Laurie B.'
'Ellman, Jonathan A.'

_publ_section_title
;
 Self-condensation of N-tert-butanesulfinyl aldimines: application to the
 rapid asymmetric synthesis of biologically important amine-containing
 compounds.
;
_journal_issue 20
_journal_name_full 'Organic letters'
_journal_page_first 3621
_journal_page_last 3624
_journal_paper_doi 10.1021/ol048458j
_journal_volume 6
_journal_year 2004
_chemical_formula_moiety 'C16 H28 N2 O5 S '
_chemical_formula_sum 'C16 H28 N2 O5 S'
_chemical_formula_weight 360.47
_space_group_IT_number 1
_symmetry_cell_setting triclinic
_symmetry_Int_Tables_number 1
_symmetry_space_group_name_Hall 'P 1'
_symmetry_space_group_name_H-M 'P 1'
_audit_creation_date 'Mon May 24 11:57:43 2004'
_audit_creation_method 'by teXsan'
_cell_angle_alpha 117.015(1)
_cell_angle_beta 93.643(1)
_cell_angle_gamma 94.915(1)
_cell_formula_units_Z 1
_cell_length_a 6.1035(3)
_cell_length_b 8.9701(5)
_cell_length_c 9.7458(5)
_cell_measurement_reflns_used 1425
_cell_measurement_temperature 170.2
_cell_measurement_theta_max 25.6
_cell_measurement_theta_min 2.4
_cell_volume 470.44(4)
_computing_cell_refinement 'Bruker-AXS SAINT v6.40'
_computing_data_collection 'Bruker-AXS SMART v5.631'
_computing_data_reduction 'Bruker-AXS SAINT v6.40'
_computing_publication_material teXsan
_computing_structure_refinement teXsan
_computing_structure_solution SIR92
_diffrn_measured_fraction_theta_full 1.0242
_diffrn_measured_fraction_theta_max 1.0242
_diffrn_measurement_device_type 'Bruker APEX'
_diffrn_measurement_method \w-scans
_diffrn_radiation_type 'Mo K\a'
_diffrn_radiation_wavelength 0.7107
_diffrn_reflns_av_R_equivalents 0.009
_diffrn_reflns_limit_h_max 8
_diffrn_reflns_limit_h_min -7
_diffrn_reflns_limit_k_max 11
_diffrn_reflns_limit_k_min -11
_diffrn_reflns_limit_l_max 12
_diffrn_reflns_limit_l_min -12
_diffrn_reflns_number 3533
_diffrn_reflns_theta_full 28.29
_diffrn_reflns_theta_max 28.29
_diffrn_standards_decay_% 0
_diffrn_standards_interval_count 0
_diffrn_standards_interval_time 0
_diffrn_standards_number 0
_exptl_absorpt_coefficient_mu 0.199
_exptl_absorpt_correction_T_max 0.986
_exptl_absorpt_correction_T_min 0.907
_exptl_absorpt_correction_type empirical
_exptl_absorpt_process_details 'Blessing, 1995'
_exptl_crystal_colour colorless
_exptl_crystal_density_diffrn 1.272
_exptl_crystal_density_method 'not measured'
_exptl_crystal_description colmunar
_exptl_crystal_F_000 194.00
_exptl_crystal_size_max 0.240
_exptl_crystal_size_mid 0.160
_exptl_crystal_size_min 0.070
_refine_diff_density_max 0.26
_refine_diff_density_min -0.16
_refine_ls_extinction_method none
_refine_ls_goodness_of_fit_ref 1.411
_refine_ls_hydrogen_treatment constr
_refine_ls_number_parameters 220
_refine_ls_number_reflns 3212
_refine_ls_R_factor_gt 0.0293
_refine_ls_shift/su_max 0.0035
_refine_ls_structure_factor_coef F
_refine_ls_weighting_details 'w = 1/[\s^2^(Fo) + 0.00022|Fo|^2^]'
_refine_ls_weighting_scheme calc
_refine_ls_wR_factor_ref 0.0335
_reflns_number_gt 3212
_reflns_number_total 2369
_reflns_threshold_expression F^2^>3.0\s(F^2^)
_cod_data_source_file ol048458jsi20040803_065639.cif
_cod_data_source_block Laurie_Schenkel_ls6_nitrile
_cod_original_sg_symbol_H-M 'P 1        '
_cod_original_formula_sum 'C16 H28 N2 O5 S '
_cod_database_code 1507002

loop_
_symmetry_equiv_pos_as_xyz
x,y,z

loop_
_atom_site_label
_atom_site_type_symbol
_atom_site_fract_x
_atom_site_fract_y
_atom_site_fract_z
_atom_site_U_iso_or_equiv
_atom_site_adp_type
_atom_site_occupancy
_atom_site_calc_flag
S1 S 0.2566(7) 0.1704(6) 0.5484(5) 0.0234(1) Uani 1.00 d
O1 O 0.1219(7) 0.2221(6) 0.4487(5) 0.0351(4) Uani 1.00 d
O2 O 0.0341(7) 0.8802(6) 0.9591(5) 0.0317(3) Uani 1.00 d
O3 O -0.2739(7) 0.6978(6) 0.9029(5) 0.0436(4) Uani 1.00 d
O4 O 0.5788(7) 0.2673(6) 1.1908(5) 0.0393(4) Uani 1.00 d
O5 O 0.4097(7) 0.4972(6) 1.3129(5) 0.0379(4) Uani 1.00 d
N1 N 0.1847(7) 0.2498(6) 0.7262(5) 0.0208(3) Uani 1.00 d
N2 N 0.7375(7) 0.2152(6) 0.8453(5) 0.0375(5) Uani 1.00 d
C1 C 0.2973(7) 0.4138(6) 0.8418(5) 0.0210(4) Uani 1.00 d
C2 C 0.4225(7) 0.3921(6) 0.9748(5) 0.0224(4) Uani 1.00 d
C3 C 0.2727(7) 0.3081(6) 1.0480(5) 0.0262(4) Uani 1.00 d
C4 C 0.3712(7) 0.3267(6) 1.2018(6) 0.0279(4) Uani 1.00 d
C5 C 0.5664(7) 0.4989(6) 1.4292(5) 0.0406(6) Uani 1.00 d
C6 C 0.7008(8) 0.3616(7) 1.3401(6) 0.0687(8) Uani 1.00 d
C7 C 0.1446(7) 0.5493(6) 0.9027(5) 0.0245(4) Uani 1.00 d
C8 C 0.0495(7) 0.5912(6) 0.7780(6) 0.0344(5) Uani 1.00 d
C9 C -0.0883(7) 0.7355(6) 0.8397(5) 0.0330(5) Uani 1.00 d
C10 C -0.1280(7) 0.9815(6) 1.0425(5) 0.0320(5) Uani 1.00 d
C11 C -0.3300(7) 0.8570(6) 1.0127(6) 0.0519(6) Uani 1.00 d
C12 C 0.1508(7) -0.0535(6) 0.4808(5) 0.0294(4) Uani 1.00 d
C13 C 0.2578(7) -0.1132(6) 0.5898(6) 0.0406(6) Uani 1.00 d
C14 C 0.2301(7) -0.1436(6) 0.3212(6) 0.0388(5) Uani 1.00 d
C15 C -0.0986(8) -0.0733(6) 0.4703(5) 0.0452(6) Uani 1.00 d
C16 C 0.6024(7) 0.2925(6) 0.9080(5) 0.0267(4) Uani 1.00 d
H1 H 0.4031 0.4478 0.7933 0.0252 Uiso 1.00 calc
H2 H 0.4835 0.4990 1.0535 0.0269 Uiso 1.00 calc
H3 H 0.1363 0.3558 1.0632 0.0315 Uiso 1.00 calc
H4 H 0.2391 0.1898 0.9779 0.0315 Uiso 1.00 calc
H5 H 0.2708 0.2648 1.2365 0.0335 Uiso 1.00 calc
H6 H 0.6545 0.6034 1.4820 0.0487 Uiso 1.00 calc
H7 H 0.4910 0.4744 1.5021 0.0487 Uiso 1.00 calc
H8 H 0.7157 0.2907 1.3891 0.0824 Uiso 1.00 calc
H9 H 0.8399 0.4067 1.3323 0.0824 Uiso 1.00 calc
H10 H 0.0234 0.5095 0.9419 0.0294 Uiso 1.00 calc
H11 H 0.2235 0.6474 0.9841 0.0294 Uiso 1.00 calc
H12 H 0.1661 0.6195 0.7333 0.0413 Uiso 1.00 calc
H13 H -0.0436 0.4925 0.7008 0.0413 Uiso 1.00 calc
H14 H -0.1394 0.7578 0.7580 0.0396 Uiso 1.00 calc
H15 H -0.0804 1.0402 1.1503 0.0384 Uiso 1.00 calc
H16 H -0.1620 1.0577 1.0049 0.0384 Uiso 1.00 calc
H17 H -0.4572 0.8845 0.9711 0.0623 Uiso 1.00 calc
H18 H -0.3636 0.8526 1.1059 0.0623 Uiso 1.00 calc
H19 H 0.2158 -0.2329 0.5490 0.0487 Uiso 1.00 calc
H20 H 0.4117 -0.0898 0.5995 0.0487 Uiso 1.00 calc
H21 H 0.2051 -0.0582 0.6889 0.0487 Uiso 1.00 calc
H22 H 0.1893 -0.2633 0.2806 0.0465 Uiso 1.00 calc
H23 H 0.1592 -0.1082 0.2537 0.0465 Uiso 1.00 calc
H24 H 0.3838 -0.1194 0.3302 0.0465 Uiso 1.00 calc
H25 H -0.1451 -0.0172 0.5713 0.0542 Uiso 1.00 calc
H26 H -0.1583 -0.0284 0.4073 0.0542 Uiso 1.00 calc
H27 H -0.1566 -0.1911 0.4260 0.0542 Uiso 1.00 calc
H28 H 0.042(4) 0.225(3) 0.731(2) 0.0439 Uiso 1.00 calc

loop_
_atom_site_aniso_label
_atom_site_aniso_U_11
_atom_site_aniso_U_22
_atom_site_aniso_U_33
_atom_site_aniso_U_12
_atom_site_aniso_U_13
_atom_site_aniso_U_23
S1 0.0273(2) 0.0257(2) 0.0192(2) 0.0063(2) 0.0073(2) 0.0110(2)
O1 0.0508(8) 0.0343(7) 0.0235(7) 0.0103(6) 0.0025(6) 0.0156(6)
O2 0.0272(6) 0.0232(6) 0.0402(8) 0.0056(5) 0.0060(5) 0.0102(5)
O3 0.0295(7) 0.0276(7) 0.0661(10) 0.0020(6) 0.0045(6) 0.0154(6)
O4 0.0430(7) 0.0476(8) 0.0267(7) 0.0272(6) 0.0024(6) 0.0133(6)
O5 0.0581(9) 0.0299(7) 0.0243(7) 0.0180(6) 0.0027(6) 0.0095(5)
N1 0.0207(7) 0.0219(6) 0.0172(7) 0.0035(5) 0.0030(5) 0.0066(5)
N2 0.0260(8) 0.055(1) 0.0370(9) 0.0122(7) 0.0079(7) 0.0239(8)
C1 0.0227(8) 0.0207(7) 0.0193(8) 0.0014(6) 0.0029(6) 0.0091(6)
C2 0.0220(8) 0.0247(8) 0.0186(8) 0.0018(6) -0.0005(6) 0.0088(7)
C3 0.0237(8) 0.0336(9) 0.0253(9) 0.0058(7) 0.0034(7) 0.0166(8)
C4 0.0324(9) 0.0297(8) 0.0244(9) 0.0090(7) 0.0056(7) 0.0138(7)
C5 0.054(1) 0.036(1) 0.027(1) 0.0000(9) -0.0070(8) 0.0133(9)
C6 0.058(2) 0.092(2) 0.041(1) 0.039(1) -0.008(1) 0.014(1)
C7 0.0290(9) 0.0202(8) 0.0222(8) 0.0044(6) 0.0025(7) 0.0077(7)
C8 0.047(1) 0.0292(10) 0.0269(9) 0.0147(8) 0.0031(8) 0.0112(8)
C9 0.041(1) 0.0270(9) 0.0289(10) 0.0087(7) -0.0015(8) 0.0113(7)
C10 0.0365(10) 0.0242(9) 0.035(1) 0.0124(7) 0.0051(8) 0.0118(8)
C11 0.038(1) 0.041(1) 0.063(2) 0.0064(9) 0.015(1) 0.011(1)
C12 0.0405(9) 0.0200(8) 0.0237(9) 0.0064(7) 0.0051(7) 0.0061(7)
C13 0.066(1) 0.0307(10) 0.032(1) 0.0172(9) 0.0125(9) 0.0174(9)
C14 0.060(1) 0.030(1) 0.0237(9) 0.0179(9) 0.0079(9) 0.0073(8)
C15 0.043(1) 0.036(1) 0.044(1) -0.0052(9) 0.0055(10) 0.0088(10)
C16 0.0208(8) 0.0365(10) 0.0253(9) -0.0003(7) -0.0008(7) 0.0175(8)

loop_
_atom_type_symbol
_atom_type_description
_atom_type_scat_dispersion_real
_atom_type_scat_dispersion_imag
_atom_type_scat_source
S S 0.125 0.123
;International Tables for Crystallography
(1992, Vol. C, Tables 4.2.6.8 and 6.1.1.1)
;
O O 0.011 0.006
;International Tables for Crystallography
(1992, Vol. C, Tables 4.2.6.8 and 6.1.1.1)
;
N N 0.006 0.003
;International Tables for Crystallography
(1992, Vol. C, Tables 4.2.6.8 and 6.1.1.1)
;
C C 0.003 0.002
;International Tables for Crystallography
(1992, Vol. C, Tables 4.2.6.8 and 6.1.1.1)
;
H H 0.000 0.000
;International Tables for Crystallography
(1992, Vol. C, Table 6.1.1.2)
;

loop_
_geom_angle_atom_site_label_1
_geom_angle_atom_site_label_2
_geom_angle_atom_site_label_3
_geom_angle
_geom_angle_publ_flag
O1 S1 N1 111.80(9) ?
O1 S1 C12 104.73(9) ?
N1 S1 C12 99.02(8) ?
C9 O2 C10 104.9(1) ?
C9 O3 C11 105.8(2) ?
C4 O4 C6 106.2(2) ?
C4 O5 C5 103.6(2) ?
S1 N1 C1 118.4(1) ?
N1 C1 C2 108.9(1) ?
N1 C1 C7 113.5(1) ?
C2 C1 C7 112.1(1) ?
C1 C2 C3 113.4(1) ?
C1 C2 C16 106.6(1) ?
C3 C2 C16 111.2(2) ?
C2 C3 C4 114.6(2) ?
O4 C4 O5 105.8(2) ?
O4 C4 C3 111.4(2) ?
O5 C4 C3 110.8(2) ?
O5 C5 C6 103.9(2) ?
O4 C6 C5 105.4(2) ?
C1 C7 C8 112.6(2) ?
C7 C8 C9 113.1(2) ?
O2 C9 O3 106.2(2) ?
O2 C9 C8 111.0(2) ?
O3 C9 C8 111.8(2) ?
O2 C10 C11 104.7(2) ?
O3 C11 C10 104.9(2) ?
S1 C12 C13 109.0(1) ?
S1 C12 C14 103.8(1) ?
S1 C12 C15 109.4(1) ?
C13 C12 C14 109.9(2) ?
C13 C12 C15 113.0(2) ?
C14 C12 C15 111.5(2) ?
N2 C16 C2 174.6(2) ?
S1 N1 H28 114(1) no
C1 N1 H28 117(1) no
N1 C1 H1 106.874 no
C2 C1 H1 107.615 no
C7 C1 H1 107.533 no
C1 C2 H2 108.785 no
C3 C2 H2 107.597 no
C16 C2 H2 109.159 no
C2 C3 H3 109.139 no
C2 C3 H4 109.091 no
C4 C3 H3 107.988 no
C4 C3 H4 107.942 no
H3 C3 H4 107.930 no
O4 C4 H5 109.755 no
O5 C4 H5 109.782 no
C3 C4 H5 109.251 no
O5 C5 H6 110.985 no
O5 C5 H7 110.293 no
C6 C5 H6 111.374 no
C6 C5 H7 110.667 no
H6 C5 H7 109.513 no
O4 C6 H8 109.855 no
O4 C6 H9 110.488 no
C5 C6 H8 110.107 no
C5 C6 H9 110.749 no
H8 C6 H9 110.171 no
C1 C7 H10 108.470 no
C1 C7 H11 109.078 no
C8 C7 H10 108.558 no
C8 C7 H11 109.169 no
H10 C7 H11 108.924 no
C7 C8 H12 108.673 no
C7 C8 H13 108.063 no
C9 C8 H12 108.854 no
C9 C8 H13 108.239 no
H12 C8 H13 109.836 no
O2 C9 H14 110.109 no
O3 C9 H14 108.228 no
C8 C9 H14 109.391 no
O2 C10 H15 111.141 no
O2 C10 H16 111.282 no
C11 C10 H15 109.518 no
C11 C10 H16 109.647 no
H15 C10 H16 110.409 no
O3 C11 H17 110.316 no
O3 C11 H18 110.192 no
C10 C11 H17 111.676 no
C10 C11 H18 111.544 no
H17 C11 H18 108.161 no
C12 C13 H19 109.402 no
C12 C13 H20 110.039 no
C12 C13 H21 109.555 no
H19 C13 H20 109.674 no
H19 C13 H21 107.827 no
H20 C13 H21 110.306 no
C12 C14 H22 108.810 no
C12 C14 H23 109.147 no
C12 C14 H24 109.427 no
H22 C14 H23 108.593 no
H22 C14 H24 109.693 no
H23 C14 H24 111.131 no
C12 C15 H25 110.303 no
C12 C15 H26 110.536 no
C12 C15 H27 110.112 no
H25 C15 H26 109.387 no
H25 C15 H27 107.793 no
H26 C15 H27 108.648 no

loop_
_geom_bond_atom_site_label_1
_geom_bond_atom_site_label_2
_geom_bond_distance
_geom_bond_publ_flag
S1 O1 1.486(2) yes
S1 N1 1.653(2) yes
S1 C12 1.845(2) yes
O2 C9 1.396(2) yes
O2 C10 1.432(2) yes
O3 C9 1.410(3) yes
O3 C11 1.430(3) yes
O4 C4 1.408(2) yes
O4 C6 1.422(3) yes
O5 C4 1.403(2) yes
O5 C5 1.430(3) yes
N1 C1 1.459(2) yes
N2 C16 1.145(2) yes
C1 C2 1.559(3) yes
C1 C7 1.519(3) yes
C2 C3 1.538(3) yes
C2 C16 1.469(3) yes
C3 C4 1.509(3) yes
C5 C6 1.495(4) yes
C7 C8 1.522(3) yes
C8 C9 1.513(3) yes
C10 C11 1.508(3) yes
C12 C13 1.527(3) yes
C12 C14 1.526(3) yes
C12 C15 1.508(3) yes
N1 H28 0.89(2) no
C1 H1 0.933 no
C2 H2 0.939 no
C3 H3 0.958 no
C3 H4 0.960 no
C4 H5 0.968 no
C5 H6 0.934 no
C5 H7 0.965 no
C6 H8 0.960 no
C6 H9 0.932 no
C7 H10 0.968 no
C7 H11 0.938 no
C8 H12 0.933 no
C8 H13 0.963 no
C9 H14 0.946 no
C10 H15 0.947 no
C10 H16 0.942 no
C11 H17 0.955 no
C11 H18 0.961 no
C13 H19 0.964 no
C13 H20 0.934 no
C13 H21 0.956 no
C14 H22 0.963 no
C14 H23 0.947 no
C14 H24 0.934 no
C15 H25 0.956 no
C15 H26 0.945 no
C15 H27 0.964 no

loop_
_geom_contact_atom_site_label_1
_geom_contact_atom_site_label_2
_geom_contact_distance
_geom_contact_site_symmetry_2
O1 C6 3.272(3) 1_454
O1 C4 3.356(2) 1_554
O1 C5 3.592(3) 1_554
O3 C1 3.313(2) 1_455
O3 C2 3.534(2) 1_455
O4 C10 3.100(2) 1_645
O4 C11 3.396(3) 1_645
O5 C14 3.460(3) 1_566
O5 C13 3.558(3) 1_566
N1 N2 3.079(2) 1_455
N2 C3 3.534(3) 1_655
N2 C7 3.535(3) 1_655
N2 C10 3.538(3) 1_645

loop_
_geom_torsion_atom_site_label_1
_geom_torsion_atom_site_label_2
_geom_torsion_atom_site_label_3
_geom_torsion_atom_site_label_4
_geom_torsion
_geom_torsion_site_symmetry_1
_geom_torsion_site_symmetry_2
_geom_torsion_site_symmetry_3
_geom_torsion_site_symmetry_4
_geom_torsion_publ_flag
S1 N1 C1 C2 -118.0(1) 1_555 1_555 1_555 1_555 yes
S1 N1 C1 C7 116.4(1) 1_555 1_555 1_555 1_555 yes
O1 S1 N1 C1 -90.2(1) 1_555 1_555 1_555 1_555 yes
O1 S1 C12 C13 -172.7(1) 1_555 1_555 1_555 1_555 yes
O1 S1 C12 C14 70.3(2) 1_555 1_555 1_555 1_555 yes
O1 S1 C12 C15 -48.8(2) 1_555 1_555 1_555 1_555 yes
O2 C9 O3 C11 33.9(2) 1_555 1_555 1_555 1_555 yes
O2 C9 C8 C7 56.7(2) 1_555 1_555 1_555 1_555 yes
O2 C10 C11 O3 -5.6(2) 1_555 1_555 1_555 1_555 yes
O3 C9 O2 C10 -37.5(2) 1_555 1_555 1_555 1_555 yes
O3 C9 C8 C7 -61.7(2) 1_555 1_555 1_555 1_555 yes
O4 C4 O5 C5 -39.9(2) 1_555 1_555 1_555 1_555 yes
O4 C4 C3 C2 -55.1(2) 1_555 1_555 1_555 1_555 yes
O4 C6 C5 O5 -14.1(3) 1_555 1_555 1_555 1_555 yes
O5 C4 O4 C6 30.9(2) 1_555 1_555 1_555 1_555 yes
O5 C4 C3 C2 62.4(2) 1_555 1_555 1_555 1_555 yes
N1 S1 C12 C13 -57.2(2) 1_555 1_555 1_555 1_555 yes
N1 S1 C12 C14 -174.2(1) 1_555 1_555 1_555 1_555 yes
N1 S1 C12 C15 66.7(2) 1_555 1_555 1_555 1_555 yes
N1 C1 C2 C3 -54.9(2) 1_555 1_555 1_555 1_555 yes
N1 C1 C2 C16 67.7(2) 1_555 1_555 1_555 1_555 yes
N1 C1 C7 C8 -65.1(2) 1_555 1_555 1_555 1_555 yes
N2 C16 C2 C1 3(2) 1_555 1_555 1_555 1_555 yes
N2 C16 C2 C3 127(2) 1_555 1_555 1_555 1_555 yes
C1 N1 S1 C12 159.9(1) 1_555 1_555 1_555 1_555 yes
C1 C2 C3 C4 -164.5(2) 1_555 1_555 1_555 1_555 yes
C1 C7 C8 C9 -175.4(2) 1_555 1_555 1_555 1_555 yes
C2 C1 C7 C8 171.0(2) 1_555 1_555 1_555 1_555 yes
C3 C2 C1 C7 71.5(2) 1_555 1_555 1_555 1_555 yes
C3 C4 O4 C6 151.3(2) 1_555 1_555 1_555 1_555 yes
C3 C4 O5 C5 -160.8(2) 1_555 1_555 1_555 1_555 yes
C4 O4 C6 C5 -9.7(3) 1_555 1_555 1_555 1_555 yes
C4 O5 C5 C6 32.6(2) 1_555 1_555 1_555 1_555 yes
C4 C3 C2 C16 75.3(2) 1_555 1_555 1_555 1_555 yes
C7 C1 C2 C16 -165.8(2) 1_555 1_555 1_555 1_555 yes
C8 C9 O2 C10 -159.3(2) 1_555 1_555 1_555 1_555 yes
C8 C9 O3 C11 155.2(2) 1_555 1_555 1_555 1_555 yes
C9 O2 C10 C11 25.9(2) 1_555 1_555 1_555 1_555 yes
C9 O3 C11 C10 -16.6(2) 1_555 1_555 1_555 1_555 yes

loop_
_cod_related_entry_id
_cod_related_entry_code
_cod_related_entry_database
1 21200206 ChemSpider
